data_7128421
loop_
_publ_author_name
'Berdiell, Izar Capel'
'Kulmaczewski, Rafal'
'Shahid, Namrah'
'Cespedes, Oscar'
'Halcrow, Malcolm A.'

_publ_section_title
;
 The number and shape of lattice solvent molecules controls spin-crossover
 in an isomorphous series of crystalline solvate salts.
;
_journal_issue 53
_journal_name_full 'Chemical communications (Cambridge, England)'
_journal_page_first 6566
_journal_page_last 6569
_journal_paper_doi 10.1039/d1cc02624k
_journal_volume 57
_journal_year 2021
_chemical_formula_moiety 'C26 H24 Fe N12 O2, 2(B F4), C3 H5 N'
_chemical_formula_sum 'C29 H29 B2 F8 Fe N13 O2'
_chemical_formula_weight 821.12
_chemical_name_systematic
;
Bis-[N-(2,6-di{pyrazol-1-yl}pyrid-4-yl)acetamide]iron(II)
ditetrafluoroborate propionitrile solvate
;
_space_group_crystal_system triclinic
_space_group_IT_number 2
_space_group_name_Hall '-P 1'
_space_group_name_H-M_alt 'P -1'
_atom_sites_solution_hydrogens geom
_audit_creation_date 2020-07-20
_audit_creation_method
;
Olex2 1.3
(compiled 2020.06.28 svn.raecde09e for OlexSys, GUI svn.r6132)
;
_cell_angle_alpha 84.191(4)
_cell_angle_beta 80.215(4)
_cell_angle_gamma 81.291(4)
_cell_formula_units_Z 2
_cell_length_a 8.2454(3)
_cell_length_b 12.6105(6)
_cell_length_c 17.8210(9)
_cell_measurement_reflns_used 4631
_cell_measurement_temperature 200(2)
_cell_measurement_theta_max 73.26
_cell_measurement_theta_min 5.49
_cell_volume 1799.57(14)
_computing_cell_refinement 'CrysAlisPro, Agilent Technologies'
_computing_data_collection 'CrysAlisPro, Agilent Technologies'
_computing_data_reduction 'CrysAlisPro, Agilent Technologies'
_computing_molecular_graphics 'XSEED (Barbour, 2001)'
_computing_publication_material 'Olex2 1.3 (Dolomanov et al., 2009)'
_computing_structure_refinement 'SHELXL 2018/3 (Sheldrick, 2015)'
_computing_structure_solution 'SHELXS (Sheldrick, 2015)'
_diffrn_ambient_environment N~2~
_diffrn_ambient_temperature 200(2)
_diffrn_detector 'CCD plate'
_diffrn_detector_area_resol_mean 5.3095
_diffrn_measured_fraction_theta_full 0.939
_diffrn_measured_fraction_theta_max 0.925
_diffrn_measurement_device_type 'SuperNova, Dual, Cu at zero, Atlas'
_diffrn_measurement_method '\w scans'
_diffrn_radiation_monochromator mirror
_diffrn_radiation_probe x-ray
_diffrn_radiation_type CuK\a
_diffrn_radiation_wavelength 1.54184
_diffrn_reflns_av_unetI/netI 0.0348
_diffrn_reflns_Laue_measured_fraction_full 0.939
_diffrn_reflns_Laue_measured_fraction_max 0.925
_diffrn_reflns_limit_h_max 9
_diffrn_reflns_limit_h_min -9
_diffrn_reflns_limit_k_max 15
_diffrn_reflns_limit_k_min -15
_diffrn_reflns_limit_l_max 22
_diffrn_reflns_limit_l_min -22
_diffrn_reflns_number 11551
_diffrn_reflns_point_group_measured_fraction_full 0.939
_diffrn_reflns_point_group_measured_fraction_max 0.925
_diffrn_reflns_theta_full 72.000
_diffrn_reflns_theta_max 73.885
_diffrn_reflns_theta_min 3.556
_diffrn_source 'micro-focus sealed X-ray tube'
_diffrn_source_type 'SuperNova (Cu) X-ray Source'
_exptl_absorpt_coefficient_mu 4.173
_exptl_absorpt_correction_T_max 0.700
_exptl_absorpt_correction_T_min 0.496
_exptl_absorpt_correction_type multi-scan
_exptl_absorpt_process_details
;
CrysAlisPro, Agilent Technologies,
Version 1.171.36.24 (release 03-12-2012 CrysAlis171 .NET)
Empirical absorption correction using spherical harmonics,
 implemented in SCALE3 ABSPACK scaling algorithm.
;
_exptl_crystal_colour yellow
_exptl_crystal_density_diffrn 1.515
_exptl_crystal_density_method 'not measured'
_exptl_crystal_description lath
_exptl_crystal_F_000 836
_exptl_crystal_size_max 0.29
_exptl_crystal_size_mid 0.15
_exptl_crystal_size_min 0.10
_refine_diff_density_max 0.721
_refine_diff_density_min -0.545
_refine_diff_density_rms 0.067
_refine_ls_extinction_method none
_refine_ls_goodness_of_fit_ref 1.076
_refine_ls_hydrogen_treatment constr
_refine_ls_matrix_type full
_refine_ls_number_parameters 488
_refine_ls_number_reflns 11551
_refine_ls_number_restraints 38
_refine_ls_restrained_S_all 1.089
_refine_ls_R_factor_all 0.0710
_refine_ls_R_factor_gt 0.0581
_refine_ls_shift/su_max 0.001
_refine_ls_shift/su_mean 0.000
_refine_ls_structure_factor_coef Fsqd
_refine_ls_weighting_details 'w=1/[\s^2^(Fo^2^)+(0.1089P)^2^] where P=(Fo^2^+2Fc^2^)/3'
_refine_ls_weighting_scheme calc
_refine_ls_wR_factor_gt 0.1573
_refine_ls_wR_factor_ref 0.1646
_reflns_Friedel_coverage 0.000
_reflns_number_gt 9044
_reflns_number_total 11551
_reflns_threshold_expression 'I > 2\s(I)'
_twin_special_details
;
Component 2 rotated by -179.9836\% 
 around [0.00 0.71 0.71] (reciprocal) or [-0.34 0.85 0.40] (direct)
;
_cod_data_source_file d1cc02624k4.cif
_cod_data_source_block 80etcnht
_cod_depositor_comments 'Adding full bibliography for 7128414--7128431.cif.'
_cod_database_code 7128421
_shelx_shelxl_version_number 2018/3
_shelx_space_group_comment
;
The symmetry employed for this shelxl refinement is uniquely defined
by the following loop, which should always be used as a source of
symmetry information in preference to the above space-group names.
They are only intended as comments.
;
_olex2_refinement_description
;
1. Twinned data refinement
 Scales: 0.4877(12)
 0.5123(12)
2. Fixed Uiso
 At 1.2 times of:
  All C(H) groups, All C(H,H) groups, All N(H) groups
 At 1.5 times of:
  All C(H,H,H) groups
3. Restrained distances
 N14-C15A = N14-C15B
 1.32 with sigma of 0.01
 C15A-C16A = C15B-C16B
 1.39 with sigma of 0.01
 C16A-C17A = C16B-C17B
 1.37 with sigma of 0.01
 N13-C17A = N13-C17B
 1.36 with sigma of 0.01
 B47A-F48A = B47A-F49A = B47A-F50A = B47A-F51A
 1.38708 with sigma of 0.02
 B47B-F48B = B47B-F49B = B47B-F50B = B47B-F51B
 1.38708 with sigma of 0.02
 F48A-F49A = F48A-F50A = F48A-F51A = F49A-F50A = F49A-F51A = F50A-F51A
 2.265102 with sigma of 0.02
 F48B-F49B = F48B-F50B = F48B-F51B = F49B-F50B = F49B-F51B = F50B-F51B
 2.265102 with sigma of 0.02
 C52A-C53A = C52B-C53B
 1.51 with sigma of 0.02
 C53A-C54A = C53B-C54B
 1.48 with sigma of 0.02
 C54A-N55A = C54B-N55B
 1.15 with sigma of 0.02
 C52A-C54A = C52B-C54B
 2.44 with sigma of 0.02
 C53A-N55A = C53B-N55B
 2.63 with sigma of 0.02
4. Others
 1(DFIX)=1(DFIX)=FVAR(1)
 1(DFIX)=1(DFIX)=1.633*FVAR(2)
 Fixed Sof: C15A(0.5) H15A(0.5) C16A(0.5) H16A(0.5) C17A(0.5) H17A(0.5)
 C15B(0.5) H15B(0.5) C16B(0.5) H16B(0.5) C17B(0.5) H17B(0.5) B47A(0.5)
 F48A(0.5) F49A(0.5) F50A(0.5) F51A(0.5) B47B(0.5) F48B(0.5) F49B(0.5)
 F50B(0.5) F51B(0.5) C52A(0.5) H52A(0.5) H52B(0.5) H52C(0.5) C53A(0.5)
 H53A(0.5) H53B(0.5) C54A(0.5) N55A(0.5) C52B(0.5) H52D(0.5) H52E(0.5)
 H52F(0.5) C53B(0.5) H53C(0.5) H53D(0.5) C54B(0.5) N55B(0.5)
5.a Secondary CH2 refined with riding coordinates:
 C53A(H53A,H53B), C53B(H53C,H53D)
5.b Me refined with riding coordinates:
 C52A(H52A,H52B,H52C), C52B(H52D,H52E,H52F)
5.c Aromatic/amide H refined with riding coordinates:
 C4(H4), C6(H6), C10(H10), C11(H11), C12(H12), C15A(H15A), C16A(H16A),
 C17A(H17A), C15B(H15B), C16B(H16B), C17B(H17B), N18(H18), C24(H24), C26(H26),
 C30(H30), C31(H31), C32(H32), C35(H35), C36(H36), C37(H37), N38(H38)
5.d Idealised Me refined as rotating group:
 C21(H21A,H21B,H21C), C41(H41A,H41B,H41C)
;
_olex2_submission_special_instructions 'No special instructions were received'
_oxdiff_twin_items 2
_oxdiff_twin_integration_method simultaneous

loop_
_space_group_symop_operation_xyz
'x, y, z'
'-x, -y, -z'

loop_
_atom_site_label
_atom_site_type_symbol
_atom_site_fract_x
_atom_site_fract_y
_atom_site_fract_z
_atom_site_U_iso_or_equiv
_atom_site_adp_type
_atom_site_occupancy
_atom_site_site_symmetry_order
_atom_site_calc_flag
_atom_site_refinement_flags_posn
_atom_site_refinement_flags_adp
_atom_site_refinement_flags_occupancy
_atom_site_disorder_assembly
_atom_site_disorder_group
Fe1 Fe 0.78135(7) 0.77253(4) 0.72582(3) 0.03412(16) Uani 1 1 d . . . . .
N2 N 0.8143(3) 0.6224(2) 0.67881(15) 0.0290(5) Uani 1 1 d . . . . .
C3 C 0.7904(4) 0.6152(2) 0.60759(18) 0.0282(6) Uani 1 1 d . . . . .
C4 C 0.8102(4) 0.5200(3) 0.57367(19) 0.0336(7) Uani 1 1 d . . . . .
H4 H 0.793016 0.518490 0.522431 0.040 Uiso 1 1 calc R U . . .
C5 C 0.8566(4) 0.4256(3) 0.6175(2) 0.0347(7) Uani 1 1 d . . . . .
C6 C 0.8813(4) 0.4310(3) 0.6931(2) 0.0362(7) Uani 1 1 d . . . . .
H6 H 0.911913 0.368115 0.724489 0.043 Uiso 1 1 calc R U . . .
C7 C 0.8591(4) 0.5311(3) 0.71904(18) 0.0318(7) Uani 1 1 d . . . . .
N8 N 0.7379(4) 0.7162(2) 0.57101(16) 0.0334(6) Uani 1 1 d . . . . .
N9 N 0.7254(4) 0.8057(2) 0.60987(17) 0.0375(6) Uani 1 1 d . . . . .
C10 C 0.6659(5) 0.8859(3) 0.5633(2) 0.0478(9) Uani 1 1 d . . . . .
H10 H 0.643412 0.959072 0.574907 0.057 Uiso 1 1 calc R U . . .
C11 C 0.6407(6) 0.8497(3) 0.4958(2) 0.0528(10) Uani 1 1 d . . . . .
H11 H 0.599645 0.891793 0.453946 0.063 Uiso 1 1 calc R U . . .
C12 C 0.6870(5) 0.7416(3) 0.5020(2) 0.0455(9) Uani 1 1 d . . . . .
H12 H 0.684359 0.692823 0.465048 0.055 Uiso 1 1 calc R U . . .
N13 N 0.8775(4) 0.5495(2) 0.79398(16) 0.0381(6) Uani 1 1 d D . . . .
N14 N 0.8515(4) 0.6524(3) 0.81420(16) 0.0396(7) Uani 1 1 d D . . . .
C15A C 0.8545(10) 0.6590(7) 0.8867(4) 0.0328(18) Uiso 0.5 1 d D . P A 1
H15A H 0.840961 0.722470 0.912985 0.039 Uiso 0.5 1 calc R U P A 1
C16A C 0.8824(11) 0.5511(7) 0.9175(4) 0.0398(18) Uiso 0.5 1 d D . P A 1
H16A H 0.893411 0.527837 0.968991 0.048 Uiso 0.5 1 calc R U P A 1
C17A C 0.8907(11) 0.4860(6) 0.8590(4) 0.0349(18) Uiso 0.5 1 d D . P A 1
H17A H 0.903501 0.409591 0.863654 0.042 Uiso 0.5 1 calc R U P A 1
C15B C 0.8762(12) 0.6287(8) 0.8880(5) 0.046(2) Uiso 0.5 1 d D . P A 2
H15B H 0.865082 0.683190 0.922402 0.055 Uiso 0.5 1 calc R U P A 2
C16B C 0.9182(16) 0.5209(8) 0.9104(6) 0.068(3) Uiso 0.5 1 d D . P A 2
H16B H 0.935713 0.490411 0.959797 0.082 Uiso 0.5 1 calc R U P A 2
C17B C 0.9292(14) 0.4683(8) 0.8466(5) 0.056(3) Uiso 0.5 1 d D . P A 2
H17B H 0.963687 0.394041 0.839788 0.067 Uiso 0.5 1 calc R U P A 2
N18 N 0.8722(4) 0.3302(2) 0.58298(19) 0.0434(7) Uani 1 1 d . . . . .
H18 H 0.849855 0.335675 0.536070 0.052 Uiso 1 1 calc R U . . .
C19 C 0.9190(5) 0.2270(3) 0.6139(3) 0.0508(10) Uani 1 1 d . . . . .
O20 O 0.9599(6) 0.2083(2) 0.6754(2) 0.0798(11) Uani 1 1 d . . . . .
C21 C 0.9130(7) 0.1415(3) 0.5613(3) 0.0662(13) Uani 1 1 d . . . . .
H21A H 0.967157 0.072163 0.581062 0.099 Uiso 1 1 calc R U . . .
H21B H 0.971034 0.160940 0.510175 0.099 Uiso 1 1 calc R U . . .
H21C H 0.797027 0.135818 0.558408 0.099 Uiso 1 1 calc R U . . .
N22 N 0.7122(4) 0.9035(2) 0.79578(16) 0.0336(6) Uani 1 1 d . . . . .
C23 C 0.5615(4) 0.9195(3) 0.83778(19) 0.0341(7) Uani 1 1 d . . . . .
C24 C 0.5084(5) 1.0047(3) 0.8820(2) 0.0397(8) Uani 1 1 d . . . . .
H24 H 0.400549 1.013162 0.911512 0.048 Uiso 1 1 calc R U . . .
C25 C 0.6185(5) 1.0784(3) 0.8820(2) 0.0402(8) Uani 1 1 d . . . . .
C26 C 0.7779(5) 1.0630(3) 0.8397(2) 0.0387(8) Uani 1 1 d . . . . .
H26 H 0.855945 1.111235 0.839772 0.046 Uiso 1 1 calc R U . . .
C27 C 0.8154(4) 0.9741(3) 0.79800(19) 0.0325(7) Uani 1 1 d . . . . .
N28 N 0.4633(4) 0.8402(2) 0.83121(17) 0.0377(6) Uani 1 1 d . . . . .
N29 N 0.5220(4) 0.7662(3) 0.77896(18) 0.0411(7) Uani 1 1 d . . . . .
C30 C 0.4057(5) 0.7023(3) 0.7863(2) 0.0507(9) Uani 1 1 d . . . . .
H30 H 0.411578 0.643107 0.756509 0.061 Uiso 1 1 calc R U . . .
C31 C 0.2736(6) 0.7330(4) 0.8432(3) 0.0583(11) Uani 1 1 d . . . . .
H31 H 0.176887 0.699109 0.859392 0.070 Uiso 1 1 calc R U . . .
C32 C 0.3110(5) 0.8212(4) 0.8709(2) 0.0519(10) Uani 1 1 d . . . . .
H32 H 0.245004 0.861750 0.909962 0.062 Uiso 1 1 calc R U . . .
N33 N 0.9715(3) 0.9480(2) 0.75192(16) 0.0343(6) Uani 1 1 d . . . . .
N34 N 0.9907(4) 0.8633(2) 0.70790(18) 0.0402(7) Uani 1 1 d . . . . .
C35 C 1.1455(5) 0.8592(3) 0.6707(2) 0.0450(9) Uani 1 1 d . . . . .
H35 H 1.195064 0.807902 0.635091 0.054 Uiso 1 1 calc R U . . .
C36 C 1.2257(5) 0.9394(3) 0.6903(2) 0.0466(9) Uani 1 1 d . . . . .
H36 H 1.336314 0.952774 0.671610 0.056 Uiso 1 1 calc R U . . .
C37 C 1.1108(5) 0.9950(3) 0.7423(2) 0.0433(8) Uani 1 1 d . . . . .
H37 H 1.126374 1.055254 0.766912 0.052 Uiso 1 1 calc R U . . .
N38 N 0.5625(4) 1.1668(3) 0.92504(19) 0.0492(8) Uani 1 1 d . . . . .
H38 H 0.482593 1.159105 0.963916 0.059 Uiso 1 1 calc R U . . .
C39 C 0.6201(6) 1.2646(3) 0.9127(3) 0.0576(11) Uani 1 1 d . . . . .
O40 O 0.7331(5) 1.2831(3) 0.8617(2) 0.0784(11) Uani 1 1 d . . . . .
C41 C 0.5272(8) 1.3467(4) 0.9652(3) 0.0793(16) Uani 1 1 d . . . . .
H41A H 0.605509 1.389019 0.979932 0.119 Uiso 1 1 calc R U . . .
H41B H 0.469778 1.310230 1.011007 0.119 Uiso 1 1 calc R U . . .
H41C H 0.445673 1.394534 0.939045 0.119 Uiso 1 1 calc R U . . .
B42 B 0.7212(6) 0.4254(4) 0.3834(3) 0.0489(11) Uani 1 1 d . . . . .
F43 F 0.7201(5) 0.5281(2) 0.40423(17) 0.0897(11) Uani 1 1 d . . . . .
F44 F 0.5699(5) 0.3997(4) 0.3867(3) 0.1174(16) Uani 1 1 d . . . . .
F45 F 0.8016(4) 0.4167(3) 0.30919(15) 0.0733(8) Uani 1 1 d . . . . .
F46 F 0.8177(5) 0.3552(3) 0.42931(18) 0.0905(11) Uani 1 1 d . . . . .
B47A B 0.1020(16) 1.1714(11) 0.9624(7) 0.055(5) Uiso 0.5 1 d D . P B 1
F48A F 0.1278(7) 1.1502(5) 0.8855(3) 0.0591(16) Uiso 0.5 1 d D . P B 1
F49A F -0.0467(10) 1.1536(7) 0.9993(5) 0.102(2) Uiso 0.5 1 d D . P B 1
F50A F 0.0826(12) 1.2898(7) 0.9491(5) 0.104(3) Uiso 0.5 1 d D . P B 1
F51A F 0.2381(10) 1.1531(6) 1.0011(4) 0.059(2) Uiso 0.5 1 d D . P B 1
B47B B 0.1070(13) 1.1922(10) 0.9541(6) 0.040(3) Uiso 0.5 1 d D . P C 2
F48B F 0.1296(7) 1.1153(5) 0.9009(3) 0.0523(14) Uiso 0.5 1 d D . P C 2
F49B F -0.0425(8) 1.2128(6) 0.9950(4) 0.0777(17) Uiso 0.5 1 d D . P C 2
F50B F 0.1622(9) 1.2894(5) 0.9286(4) 0.0718(16) Uiso 0.5 1 d D . P C 2
F51B F 0.2177(10) 1.1346(6) 1.0051(4) 0.058(2) Uiso 0.5 1 d D . P C 2
C52A C 0.5505(18) 0.6427(10) 0.2521(8) 0.092(4) Uiso 0.5 1 d D . P D 1
H52A H 0.618634 0.580529 0.228549 0.139 Uiso 0.5 1 calc R U P D 1
H52B H 0.493835 0.619467 0.302670 0.139 Uiso 0.5 1 calc R U P D 1
H52C H 0.467784 0.674666 0.219898 0.139 Uiso 0.5 1 calc R U P D 1
C53A C 0.6598(15) 0.7248(9) 0.2602(7) 0.076(3) Uiso 0.5 1 d D . P D 1
H53A H 0.744339 0.692633 0.292298 0.091 Uiso 0.5 1 calc R U P D 1
H53B H 0.718229 0.747957 0.209339 0.091 Uiso 0.5 1 calc R U P D 1
C54A C 0.5586(15) 0.8179(8) 0.2954(6) 0.063(3) Uiso 0.5 1 d D . P D 1
N55A N 0.485(2) 0.8875(12) 0.3232(10) 0.085(5) Uiso 0.5 1 d D . P D 1
C52B C 0.6750(15) 0.6795(11) 0.2391(7) 0.084(3) Uiso 0.5 1 d D . P E 2
H52D H 0.690683 0.605165 0.224872 0.126 Uiso 0.5 1 calc R U P E 2
H52E H 0.679476 0.728883 0.192931 0.126 Uiso 0.5 1 calc R U P E 2
H52F H 0.763059 0.689143 0.267441 0.126 Uiso 0.5 1 calc R U P E 2
C53B C 0.5072(13) 0.7032(7) 0.2890(6) 0.063(2) Uiso 0.5 1 d D . P E 2
H53C H 0.418317 0.692304 0.260707 0.076 Uiso 0.5 1 calc R U P E 2
H53D H 0.501999 0.652517 0.335306 0.076 Uiso 0.5 1 calc R U P E 2
C54B C 0.4795(13) 0.8130(7) 0.3113(5) 0.053(2) Uiso 0.5 1 d D . P E 2
N55B N 0.4526(19) 0.9011(10) 0.3284(8) 0.066(4) Uiso 0.5 1 d D . P E 2

loop_
_atom_site_aniso_label
_atom_site_aniso_U_11
_atom_site_aniso_U_22
_atom_site_aniso_U_33
_atom_site_aniso_U_23
_atom_site_aniso_U_13
_atom_site_aniso_U_12
Fe1 0.0357(3) 0.0335(3) 0.0355(3) -0.01380(19) -0.0049(2) -0.00594(19)
N2 0.0284(15) 0.0307(13) 0.0290(13) -0.0059(10) -0.0046(10) -0.0046(10)
C3 0.0254(16) 0.0294(15) 0.0306(15) -0.0045(12) -0.0051(11) -0.0044(11)
C4 0.038(2) 0.0313(16) 0.0319(16) -0.0065(13) -0.0067(13) -0.0024(13)
C5 0.0326(19) 0.0300(16) 0.0419(18) -0.0069(13) -0.0057(13) -0.0025(12)
C6 0.039(2) 0.0308(16) 0.0398(18) -0.0003(13) -0.0118(14) -0.0033(13)
C7 0.0271(18) 0.0384(17) 0.0313(16) -0.0013(13) -0.0072(12) -0.0071(12)
N8 0.0401(17) 0.0286(13) 0.0331(14) -0.0038(11) -0.0102(11) -0.0040(11)
N9 0.0420(18) 0.0283(14) 0.0434(16) -0.0077(12) -0.0092(12) -0.0029(11)
C10 0.054(3) 0.0283(17) 0.061(2) 0.0012(16) -0.0145(18) -0.0003(15)
C11 0.066(3) 0.043(2) 0.051(2) 0.0082(17) -0.024(2) -0.0037(18)
C12 0.059(3) 0.0407(19) 0.0402(19) -0.0034(15) -0.0206(17) -0.0035(16)
N13 0.0389(18) 0.0460(16) 0.0327(14) -0.0008(12) -0.0122(12) -0.0107(12)
N14 0.0380(17) 0.0521(17) 0.0330(14) -0.0119(13) -0.0073(12) -0.0126(13)
N18 0.055(2) 0.0290(14) 0.0478(17) -0.0094(12) -0.0117(14) -0.0010(12)
C19 0.051(2) 0.0308(18) 0.067(3) -0.0091(17) -0.0039(19) 0.0015(15)
O20 0.129(3) 0.0363(16) 0.073(2) -0.0027(15) -0.035(2) 0.0142(17)
C21 0.074(3) 0.035(2) 0.091(4) -0.020(2) -0.008(3) -0.0047(19)
N22 0.0280(15) 0.0380(15) 0.0360(14) -0.0097(11) -0.0043(11) -0.0043(11)
C23 0.0320(19) 0.0394(17) 0.0323(16) -0.0057(13) -0.0064(13) -0.0055(13)
C24 0.036(2) 0.0443(19) 0.0377(18) -0.0104(15) -0.0041(14) -0.0005(14)
C25 0.046(2) 0.0372(18) 0.0385(18) -0.0122(14) -0.0084(15) 0.0002(14)
C26 0.038(2) 0.0340(17) 0.046(2) -0.0112(15) -0.0100(15) -0.0033(13)
C27 0.0295(18) 0.0319(16) 0.0370(17) -0.0065(13) -0.0061(13) -0.0034(12)
N28 0.0300(17) 0.0465(16) 0.0382(15) -0.0080(12) -0.0033(11) -0.0093(12)
N29 0.0363(18) 0.0472(17) 0.0443(17) -0.0146(13) -0.0084(13) -0.0101(12)
C30 0.047(2) 0.052(2) 0.061(2) -0.0103(18) -0.0153(18) -0.0184(17)
C31 0.038(3) 0.070(3) 0.072(3) -0.002(2) -0.007(2) -0.025(2)
C32 0.037(2) 0.067(3) 0.051(2) -0.0074(19) 0.0016(17) -0.0121(18)
N33 0.0310(16) 0.0309(14) 0.0413(15) -0.0074(11) -0.0035(11) -0.0048(10)
N34 0.0377(18) 0.0392(16) 0.0438(16) -0.0124(13) -0.0031(13) -0.0029(12)
C35 0.039(2) 0.047(2) 0.045(2) -0.0090(16) 0.0022(15) 0.0009(15)
C36 0.030(2) 0.047(2) 0.059(2) -0.0002(17) 0.0002(16) -0.0060(15)
C37 0.040(2) 0.0371(19) 0.054(2) -0.0019(16) -0.0096(16) -0.0084(14)
N38 0.055(2) 0.0427(18) 0.0484(18) -0.0191(15) 0.0010(15) -0.0016(14)
C39 0.066(3) 0.044(2) 0.064(3) -0.022(2) -0.006(2) -0.0027(19)
O40 0.088(3) 0.0470(18) 0.097(3) -0.0267(18) 0.016(2) -0.0187(17)
C41 0.096(4) 0.054(3) 0.087(4) -0.038(3) -0.002(3) -0.001(3)
B42 0.048(3) 0.054(3) 0.052(3) -0.017(2) -0.016(2) -0.0122(19)
F43 0.158(3) 0.0572(17) 0.0655(18) -0.0198(14) -0.048(2) -0.0060(18)
F44 0.060(2) 0.184(4) 0.121(3) -0.056(3) 0.013(2) -0.054(2)
F45 0.0693(19) 0.103(2) 0.0546(15) -0.0245(15) 0.0009(13) -0.0349(16)
F46 0.134(3) 0.075(2) 0.0673(19) -0.0223(16) -0.0414(19) 0.0111(19)

loop_
_atom_type_symbol
_atom_type_description
_atom_type_scat_dispersion_real
_atom_type_scat_dispersion_imag
_atom_type_scat_source
C C 0.0181 0.0091 'International Tables Vol C Tables 4.2.6.8 and 6.1.1.4'
H H 0.0000 0.0000 'International Tables Vol C Tables 4.2.6.8 and 6.1.1.4'
B B 0.0090 0.0039 'International Tables Vol C Tables 4.2.6.8 and 6.1.1.4'
N N 0.0311 0.0180 'International Tables Vol C Tables 4.2.6.8 and 6.1.1.4'
O O 0.0492 0.0322 'International Tables Vol C Tables 4.2.6.8 and 6.1.1.4'
F F 0.0727 0.0534 'International Tables Vol C Tables 4.2.6.8 and 6.1.1.4'
Fe Fe -1.1336 3.1974 'International Tables Vol C Tables 4.2.6.8 and 6.1.1.4'

loop_
_geom_angle_atom_site_label_1
_geom_angle_atom_site_label_2
_geom_angle_atom_site_label_3
_geom_angle
_geom_angle_site_symmetry_1
_geom_angle_site_symmetry_3
_geom_angle_publ_flag
N2 Fe1 N9 73.64(10) . . ?
N2 Fe1 N14 73.50(10) . . ?
N2 Fe1 N22 165.76(11) . . ?
N2 Fe1 N29 95.44(11) . . ?
N2 Fe1 N34 118.30(11) . . ?
N9 Fe1 N29 94.79(12) . . ?
N14 Fe1 N9 147.12(11) . . ?
N14 Fe1 N29 87.33(12) . . ?
N14 Fe1 N34 100.67(12) . . ?
N22 Fe1 N9 115.16(11) . . ?
N22 Fe1 N14 96.91(11) . . ?
N22 Fe1 N29 73.24(11) . . ?
N22 Fe1 N34 73.25(11) . . ?
N34 Fe1 N9 95.61(12) . . ?
N34 Fe1 N29 146.24(11) . . ?
C3 N2 Fe1 121.2(2) . . ?
C7 N2 Fe1 121.5(2) . . ?
C7 N2 C3 117.3(3) . . ?
N2 C3 C4 124.0(3) . . ?
N2 C3 N8 112.6(3) . . ?
C4 C3 N8 123.4(3) . . ?
C3 C4 H4 121.3 . . ?
C3 C4 C5 117.3(3) . . ?
C5 C4 H4 121.3 . . ?
C4 C5 C6 119.8(3) . . ?
N18 C5 C4 116.5(3) . . ?
N18 C5 C6 123.7(3) . . ?
C5 C6 H6 121.7 . . ?
C7 C6 C5 116.5(3) . . ?
C7 C6 H6 121.7 . . ?
N2 C7 C6 125.0(3) . . ?
N2 C7 N13 111.8(3) . . ?
C6 C7 N13 123.2(3) . . ?
N9 N8 C3 118.2(3) . . ?
C12 N8 C3 130.5(3) . . ?
C12 N8 N9 111.2(3) . . ?
N8 N9 Fe1 114.3(2) . . ?
C10 N9 Fe1 141.0(3) . . ?
C10 N9 N8 104.4(3) . . ?
N9 C10 H10 124.1 . . ?
N9 C10 C11 111.8(3) . . ?
C11 C10 H10 124.1 . . ?
C10 C11 H11 127.2 . . ?
C12 C11 C10 105.5(3) . . ?
C12 C11 H11 127.2 . . ?
N8 C12 H12 126.4 . . ?
C11 C12 N8 107.1(3) . . ?
C11 C12 H12 126.4 . . ?
N14 N13 C7 118.5(3) . . ?
N14 N13 C17B 118.1(5) . . ?
C17A N13 C7 134.5(4) . . ?
C17A N13 N14 106.1(4) . . ?
C17B N13 C7 123.3(5) . . ?
N13 N14 Fe1 114.76(19) . . ?
N13 N14 C15B 96.8(5) . . ?
C15A N14 Fe1 131.5(4) . . ?
C15A N14 N13 113.2(4) . . ?
C15B N14 Fe1 148.3(5) . . ?
N14 C15A H15A 127.5 . . ?
N14 C15A C16A 105.0(6) . . ?
C16A C15A H15A 127.5 . . ?
C15A C16A H16A 126.3 . . ?
C17A C16A C15A 107.4(7) . . ?
C17A C16A H16A 126.3 . . ?
N13 C17A C16A 108.3(6) . . ?
N13 C17A H17A 125.9 . . ?
C16A C17A H17A 125.9 . . ?
N14 C15B H15B 121.8 . . ?
N14 C15B C16B 116.5(8) . . ?
C16B C15B H15B 121.8 . . ?
C15B C16B H16B 127.3 . . ?
C17B C16B C15B 105.3(9) . . ?
C17B C16B H16B 127.3 . . ?
N13 C17B H17B 128.6 . . ?
C16B C17B N13 102.8(8) . . ?
C16B C17B H17B 128.6 . . ?
C5 N18 H18 116.3 . . ?
C19 N18 C5 127.4(3) . . ?
C19 N18 H18 116.3 . . ?
N18 C19 C21 112.8(4) . . ?
O20 C19 N18 123.3(4) . . ?
O20 C19 C21 123.9(4) . . ?
C19 C21 H21A 109.5 . . ?
C19 C21 H21B 109.5 . . ?
C19 C21 H21C 109.5 . . ?
H21A C21 H21B 109.5 . . ?
H21A C21 H21C 109.5 . . ?
H21B C21 H21C 109.5 . . ?
C23 N22 Fe1 121.1(2) . . ?
C27 N22 Fe1 121.3(2) . . ?
C27 N22 C23 117.6(3) . . ?
N22 C23 C24 123.5(3) . . ?
N22 C23 N28 112.7(3) . . ?
C24 C23 N28 123.8(3) . . ?
C23 C24 H24 121.2 . . ?
C23 C24 C25 117.5(3) . . ?
C25 C24 H24 121.2 . . ?
C24 C25 C26 120.4(3) . . ?
N38 C25 C24 117.5(3) . . ?
N38 C25 C26 122.1(3) . . ?
C25 C26 H26 121.9 . . ?
C27 C26 C25 116.2(3) . . ?
C27 C26 H26 121.9 . . ?
N22 C27 C26 124.8(3) . . ?
N22 C27 N33 112.3(3) . . ?
C26 C27 N33 122.9(3) . . ?
N29 N28 C23 118.6(3) . . ?
N29 N28 C32 110.9(3) . . ?
C32 N28 C23 130.4(3) . . ?
N28 N29 Fe1 113.8(2) . . ?
C30 N29 Fe1 140.1(3) . . ?
C30 N29 N28 105.0(3) . . ?
N29 C30 H30 124.3 . . ?
N29 C30 C31 111.4(4) . . ?
C31 C30 H30 124.3 . . ?
C30 C31 H31 126.9 . . ?
C32 C31 C30 106.1(4) . . ?
C32 C31 H31 126.9 . . ?
N28 C32 H32 126.8 . . ?
C31 C32 N28 106.5(4) . . ?
C31 C32 H32 126.8 . . ?
N34 N33 C27 118.0(3) . . ?
C37 N33 C27 130.5(3) . . ?
C37 N33 N34 111.5(3) . . ?
N33 N34 Fe1 114.8(2) . . ?
C35 N34 Fe1 140.3(3) . . ?
C35 N34 N33 104.6(3) . . ?
N34 C35 H35 124.2 . . ?
N34 C35 C36 111.6(3) . . ?
C36 C35 H35 124.2 . . ?
C35 C36 H36 127.4 . . ?
C37 C36 C35 105.2(3) . . ?
C37 C36 H36 127.4 . . ?
N33 C37 C36 107.1(3) . . ?
N33 C37 H37 126.5 . . ?
C36 C37 H37 126.5 . . ?
C25 N38 H38 116.8 . . ?
C39 N38 C25 126.3(4) . . ?
C39 N38 H38 116.8 . . ?
N38 C39 C41 114.0(4) . . ?
O40 C39 N38 122.3(4) . . ?
O40 C39 C41 123.6(4) . . ?
C39 C41 H41A 109.5 . . ?
C39 C41 H41B 109.5 . . ?
C39 C41 H41C 109.5 . . ?
H41A C41 H41B 109.5 . . ?
H41A C41 H41C 109.5 . . ?
H41B C41 H41C 109.5 . . ?
F43 B42 F45 109.7(4) . . ?
F43 B42 F46 107.2(3) . . ?
F44 B42 F43 112.9(5) . . ?
F44 B42 F45 107.5(4) . . ?
F44 B42 F46 113.2(5) . . ?
F45 B42 F46 106.2(4) . . ?
F48A B47A F50A 96.2(9) . . ?
F49A B47A F48A 113.3(10) . . ?
F49A B47A F50A 102.7(10) . . ?
F49A B47A F51A 119.7(11) . . ?
F51A B47A F48A 118.2(10) . . ?
F51A B47A F50A 100.7(10) . . ?
F48B B47B F51B 97.9(8) . . ?
F49B B47B F48B 117.7(9) . . ?
F49B B47B F50B 107.7(9) . . ?
F49B B47B F51B 107.7(9) . . ?
F50B B47B F48B 116.7(9) . . ?
F50B B47B F51B 108.0(8) . . ?
H52A C52A H52B 109.5 . . ?
H52A C52A H52C 109.5 . . ?
H52B C52A H52C 109.5 . . ?
C53A C52A H52A 109.5 . . ?
C53A C52A H52B 109.5 . . ?
C53A C52A H52C 109.5 . . ?
C52A C53A H53A 109.7 . . ?
C52A C53A H53B 109.7 . . ?
H53A C53A H53B 108.2 . . ?
C54A C53A C52A 109.7(10) . . ?
C54A C53A H53A 109.7 . . ?
C54A C53A H53B 109.7 . . ?
N55A C54A C53A 178.2(15) . . ?
H52D C52B H52E 109.5 . . ?
H52D C52B H52F 109.5 . . ?
H52E C52B H52F 109.5 . . ?
C53B C52B H52D 109.5 . . ?
C53B C52B H52E 109.5 . . ?
C53B C52B H52F 109.5 . . ?
C52B C53B H53C 109.4 . . ?
C52B C53B H53D 109.4 . . ?
H53C C53B H53D 108.0 . . ?
C54B C53B C52B 111.0(9) . . ?
C54B C53B H53C 109.4 . . ?
C54B C53B H53D 109.4 . . ?
N55B C54B C53B 177.8(12) . . ?

loop_
_geom_bond_atom_site_label_1
_geom_bond_atom_site_label_2
_geom_bond_distance
_geom_bond_site_symmetry_2
_geom_bond_publ_flag
Fe1 N2 2.109(3) . ?
Fe1 N9 2.179(3) . ?
Fe1 N14 2.161(3) . ?
Fe1 N22 2.121(3) . ?
Fe1 N29 2.197(3) . ?
Fe1 N34 2.175(3) . ?
N2 C3 1.331(4) . ?
N2 C7 1.330(4) . ?
C3 C4 1.374(4) . ?
C3 N8 1.412(4) . ?
C4 H4 0.9500 . ?
C4 C5 1.397(5) . ?
C5 C6 1.406(5) . ?
C5 N18 1.386(4) . ?
C6 H6 0.9500 . ?
C6 C7 1.365(5) . ?
C7 N13 1.415(4) . ?
N8 N9 1.365(4) . ?
N8 C12 1.359(4) . ?
N9 C10 1.331(5) . ?
C10 H10 0.9500 . ?
C10 C11 1.387(6) . ?
C11 H11 0.9500 . ?
C11 C12 1.358(5) . ?
C12 H12 0.9500 . ?
N13 N14 1.358(4) . ?
N13 C17A 1.351(7) . ?
N13 C17B 1.386(9) . ?
N14 C15A 1.308(7) . ?
N14 C15B 1.362(8) . ?
C15A H15A 0.9500 . ?
C15A C16A 1.416(9) . ?
C16A H16A 0.9500 . ?
C16A C17A 1.377(9) . ?
C17A H17A 0.9500 . ?
C15B H15B 0.9500 . ?
C15B C16B 1.386(10) . ?
C16B H16B 0.9500 . ?
C16B C17B 1.356(10) . ?
C17B H17B 0.9500 . ?
N18 H18 0.8800 . ?
N18 C19 1.386(5) . ?
C19 O20 1.190(6) . ?
C19 C21 1.511(6) . ?
C21 H21A 0.9800 . ?
C21 H21B 0.9800 . ?
C21 H21C 0.9800 . ?
N22 C23 1.336(4) . ?
N22 C27 1.329(4) . ?
C23 C24 1.370(5) . ?
C23 N28 1.404(4) . ?
C24 H24 0.9500 . ?
C24 C25 1.394(5) . ?
C25 C26 1.396(5) . ?
C25 N38 1.393(4) . ?
C26 H26 0.9500 . ?
C26 C27 1.375(4) . ?
C27 N33 1.416(4) . ?
N28 N29 1.363(4) . ?
N28 C32 1.375(5) . ?
N29 C30 1.325(5) . ?
C30 H30 0.9500 . ?
C30 C31 1.393(6) . ?
C31 H31 0.9500 . ?
C31 C32 1.356(6) . ?
C32 H32 0.9500 . ?
N33 N34 1.363(4) . ?
N33 C37 1.349(5) . ?
N34 C35 1.331(5) . ?
C35 H35 0.9500 . ?
C35 C36 1.391(6) . ?
C36 H36 0.9500 . ?
C36 C37 1.372(5) . ?
C37 H37 0.9500 . ?
N38 H38 0.8800 . ?
N38 C39 1.372(6) . ?
C39 O40 1.218(6) . ?
C39 C41 1.499(6) . ?
C41 H41A 0.9800 . ?
C41 H41B 0.9800 . ?
C41 H41C 0.9800 . ?
B42 F43 1.381(5) . ?
B42 F44 1.326(6) . ?
B42 F45 1.382(6) . ?
B42 F46 1.396(6) . ?
B47A F48A 1.399(13) . ?
B47A F49A 1.329(14) . ?
B47A F50A 1.476(15) . ?
B47A F51A 1.392(14) . ?
B47B F48B 1.395(11) . ?
B47B F49B 1.325(12) . ?
B47B F50B 1.378(13) . ?
B47B F51B 1.461(13) . ?
C52A H52A 0.9800 . ?
C52A H52B 0.9800 . ?
C52A H52C 0.9800 . ?
C52A C53A 1.504(14) . ?
C53A H53A 0.9900 . ?
C53A H53B 0.9900 . ?
C53A C54A 1.464(13) . ?
C54A N55A 1.098(14) . ?
C52B H52D 0.9800 . ?
C52B H52E 0.9800 . ?
C52B H52F 0.9800 . ?
C52B C53B 1.518(13) . ?
C53B H53C 0.9900 . ?
C53B H53D 0.9900 . ?
C53B C54B 1.454(11) . ?
C54B N55B 1.160(14) . ?

loop_
_geom_hbond_atom_site_label_D
_geom_hbond_atom_site_label_H
_geom_hbond_atom_site_label_A
_geom_hbond_distance_DH
_geom_hbond_distance_HA
_geom_hbond_distance_DA
_geom_hbond_angle_DHA
_geom_hbond_site_symmetry_A
_geom_hbond_publ_flag
N18 H18 F46 0.88 1.95 2.829(4) 174.7 . yes
N38 H38 F51A 0.88 2.02 2.808(9) 148.0 . yes
N38 H38 F51B 0.88 2.24 3.023(9) 148.1 . yes

loop_
_geom_torsion_atom_site_label_1
_geom_torsion_atom_site_label_2
_geom_torsion_atom_site_label_3
_geom_torsion_atom_site_label_4
_geom_torsion
_geom_torsion_site_symmetry_1
_geom_torsion_site_symmetry_2
_geom_torsion_site_symmetry_3
_geom_torsion_site_symmetry_4
_geom_torsion_publ_flag
Fe1 N2 C3 C4 179.8(3) . . . . ?
Fe1 N2 C3 N8 -1.7(4) . . . . ?
Fe1 N2 C7 C6 179.3(3) . . . . ?
Fe1 N2 C7 N13 0.9(4) . . . . ?
Fe1 N9 C10 C11 -172.0(3) . . . . ?
Fe1 N14 C15A C16A 169.7(4) . . . . ?
Fe1 N14 C15B C16B 176.3(7) . . . . ?
Fe1 N22 C23 C24 -177.8(3) . . . . ?
Fe1 N22 C23 N28 1.8(4) . . . . ?
Fe1 N22 C27 C26 177.6(3) . . . . ?
Fe1 N22 C27 N33 -2.3(4) . . . . ?
Fe1 N29 C30 C31 165.9(3) . . . . ?
Fe1 N34 C35 C36 -172.8(3) . . . . ?
N2 C3 C4 C5 0.7(5) . . . . ?
N2 C3 N8 N9 2.7(4) . . . . ?
N2 C3 N8 C12 -173.4(4) . . . . ?
N2 C7 N13 N14 -1.1(4) . . . . ?
N2 C7 N13 C17A 165.9(6) . . . . ?
N2 C7 N13 C17B -177.6(6) . . . . ?
C3 N2 C7 C6 -0.4(5) . . . . ?
C3 N2 C7 N13 -178.9(3) . . . . ?
C3 C4 C5 C6 -0.1(5) . . . . ?
C3 C4 C5 N18 178.5(3) . . . . ?
C3 N8 N9 Fe1 -2.4(4) . . . . ?
C3 N8 N9 C10 -176.8(3) . . . . ?
C3 N8 C12 C11 176.4(4) . . . . ?
C4 C3 N8 N9 -178.9(3) . . . . ?
C4 C3 N8 C12 5.0(6) . . . . ?
C4 C5 C6 C7 -0.6(5) . . . . ?
C4 C5 N18 C19 178.9(4) . . . . ?
C5 C6 C7 N2 0.9(5) . . . . ?
C5 C6 C7 N13 179.2(3) . . . . ?
C5 N18 C19 O20 -3.5(8) . . . . ?
C5 N18 C19 C21 176.7(4) . . . . ?
C6 C5 N18 C19 -2.5(6) . . . . ?
C6 C7 N13 N14 -179.6(3) . . . . ?
C6 C7 N13 C17A -12.6(8) . . . . ?
C6 C7 N13 C17B 3.9(8) . . . . ?
C7 N2 C3 C4 -0.4(5) . . . . ?
C7 N2 C3 N8 178.0(3) . . . . ?
C7 N13 N14 Fe1 0.9(4) . . . . ?
C7 N13 N14 C15A 173.2(5) . . . . ?
C7 N13 N14 C15B 177.8(5) . . . . ?
C7 N13 C17A C16A -171.6(5) . . . . ?
C7 N13 C17B C16B -176.2(7) . . . . ?
N8 C3 C4 C5 -177.6(3) . . . . ?
N8 N9 C10 C11 -0.2(5) . . . . ?
N9 N8 C12 C11 0.1(5) . . . . ?
N9 C10 C11 C12 0.2(5) . . . . ?
C10 C11 C12 N8 -0.2(5) . . . . ?
C12 N8 N9 Fe1 174.4(3) . . . . ?
C12 N8 N9 C10 0.1(4) . . . . ?
N13 N14 C15A C16A -0.9(8) . . . . ?
N13 N14 C15B C16B 1.7(10) . . . . ?
N14 N13 C17A C16A -3.5(8) . . . . ?
N14 N13 C17B C16B 7.3(11) . . . . ?
N14 C15A C16A C17A -1.3(9) . . . . ?
N14 C15B C16B C17B 2.4(13) . . . . ?
C15A C16A C17A N13 3.0(9) . . . . ?
C17A N13 N14 Fe1 -169.5(4) . . . . ?
C17A N13 N14 C15A 2.8(6) . . . . ?
C15B C16B C17B N13 -5.2(12) . . . . ?
C17B N13 N14 Fe1 177.5(6) . . . . ?
C17B N13 N14 C15B -5.5(8) . . . . ?
N18 C5 C6 C7 -179.2(3) . . . . ?
N22 C23 C24 C25 0.6(5) . . . . ?
N22 C23 N28 N29 -7.0(5) . . . . ?
N22 C23 N28 C32 171.9(4) . . . . ?
N22 C27 N33 N34 5.4(4) . . . . ?
N22 C27 N33 C37 -175.8(3) . . . . ?
C23 N22 C27 C26 -0.7(5) . . . . ?
C23 N22 C27 N33 179.4(3) . . . . ?
C23 C24 C25 C26 -1.7(5) . . . . ?
C23 C24 C25 N38 178.0(3) . . . . ?
C23 N28 N29 Fe1 8.6(4) . . . . ?
C23 N28 N29 C30 179.4(3) . . . . ?
C23 N28 C32 C31 -178.6(4) . . . . ?
C24 C23 N28 N29 172.6(3) . . . . ?
C24 C23 N28 C32 -8.6(6) . . . . ?
C24 C25 C26 C27 1.5(5) . . . . ?
C24 C25 N38 C39 -154.7(4) . . . . ?
C25 C26 C27 N22 -0.3(5) . . . . ?
C25 C26 C27 N33 179.6(3) . . . . ?
C25 N38 C39 O40 -1.8(8) . . . . ?
C25 N38 C39 C41 175.8(4) . . . . ?
C26 C25 N38 C39 25.0(6) . . . . ?
C26 C27 N33 N34 -174.5(3) . . . . ?
C26 C27 N33 C37 4.3(6) . . . . ?
C27 N22 C23 C24 0.6(5) . . . . ?
C27 N22 C23 N28 -179.9(3) . . . . ?
C27 N33 N34 Fe1 -6.0(4) . . . . ?
C27 N33 N34 C35 178.9(3) . . . . ?
C27 N33 C37 C36 -178.9(3) . . . . ?
N28 C23 C24 C25 -178.9(3) . . . . ?
N28 N29 C30 C31 -0.8(5) . . . . ?
N29 N28 C32 C31 0.3(5) . . . . ?
N29 C30 C31 C32 1.0(6) . . . . ?
C30 C31 C32 N28 -0.8(5) . . . . ?
C32 N28 N29 Fe1 -170.4(3) . . . . ?
C32 N28 N29 C30 0.3(4) . . . . ?
N33 N34 C35 C36 0.2(4) . . . . ?
N34 N33 C37 C36 -0.1(4) . . . . ?
N34 C35 C36 C37 -0.3(5) . . . . ?
C35 C36 C37 N33 0.2(4) . . . . ?
C37 N33 N34 Fe1 175.0(2) . . . . ?
C37 N33 N34 C35 -0.1(4) . . . . ?
N38 C25 C26 C27 -178.2(3) . . . . ?

loop_
_twin_individual_id
_twin_individual_mass_fraction_refined
_oxdiff_twin_reflns_isolated
_oxdiff_twin_reflns_overlapped
_twin_individual_twin_lattice_type
_twin_individual_twin_matrix_11
_twin_individual_twin_matrix_12
_twin_individual_twin_matrix_13
_twin_individual_twin_matrix_21
_twin_individual_twin_matrix_22
_twin_individual_twin_matrix_23
_twin_individual_twin_matrix_31
_twin_individual_twin_matrix_32
_twin_individual_twin_matrix_33
1 0.4866 8726 5598 ref 1.0000 0.0000 0.0000 0.0000 1.0000 0.0000 0.0000 0.0000 1.0000
2 0.5134 8744 5598 nmt -1.0000 0.0003 -0.0002 -0.5507 0.3583 0.6426 -0.5489 1.3564 -0.3584
